data_4077756
loop_
_publ_author_name
'Scheer, Manfred'
'Kramkowski, Peter'
'Schuster, Kay'

_publ_section_title
;
 An Approach to Novel Complexes with a Tungsten&#x2212;Phosphorus Triple
 Bond&#x2020;
;
_journal_issue 15
_journal_name_full Organometallics
_journal_page_first 2874
_journal_paper_doi 10.1021/om990019e
_journal_volume 18
_journal_year 1999
_chemical_formula_sum 'C22 H45 O3 P W'
_chemical_formula_weight 572.40
_chemical_name_systematic
; 
 ? 
;
_space_group_IT_number 61
_symmetry_cell_setting orthorhombic
_symmetry_space_group_name_Hall '-P 2ac 2ab'
_symmetry_space_group_name_H-M 'P b c a'
_atom_sites_solution_hydrogens geom
_atom_sites_solution_primary direct
_atom_sites_solution_secondary difmap
_audit_creation_method SHELXL
_cell_angle_alpha 90.00
_cell_angle_beta 90.00
_cell_angle_gamma 90.00
_cell_formula_units_Z 8
_cell_length_a 9.623(1)
_cell_length_b 18.272(1)
_cell_length_c 30.565(8)
_cell_measurement_reflns_used 35
_cell_measurement_temperature 200(1)
_cell_measurement_theta_max 25
_cell_measurement_theta_min 5
_cell_volume 5374.3(15)
_computing_cell_refinement 'Stoe DIF4'
_computing_data_collection 'Stoe DIF4'
_computing_data_reduction 'Stoe REDU4'
_computing_molecular_graphics SIEMENS-XP
_computing_publication_material SHELXL-93
_computing_structure_refinement 'SHELXL-93 (Sheldrick, 1993)'
_computing_structure_solution 'SHELXS-86 (Sheldrick, 1990)'
_diffrn_ambient_temperature 200(1)
_diffrn_measurement_device 'STOE STADI IV'
_diffrn_measurement_method 'omega scans'
_diffrn_radiation_monochromator graphite
_diffrn_radiation_source 'fine-focus sealed tube'
_diffrn_radiation_type MoK\a
_diffrn_radiation_wavelength 0.71069
_diffrn_reflns_av_R_equivalents 0.0000
_diffrn_reflns_av_sigmaI/netI 0.0363
_diffrn_reflns_limit_h_max 0
_diffrn_reflns_limit_h_min -9
_diffrn_reflns_limit_k_max 0
_diffrn_reflns_limit_k_min -21
_diffrn_reflns_limit_l_max 36
_diffrn_reflns_limit_l_min 0
_diffrn_reflns_number 4458
_diffrn_reflns_theta_max 25.03
_diffrn_reflns_theta_min 2.23
_diffrn_standards_interval_time 120
_diffrn_standards_number 2
_exptl_absorpt_coefficient_mu 4.375
_exptl_absorpt_correction_T_max 1.00
_exptl_absorpt_correction_T_min 0.81
_exptl_absorpt_correction_type Psi-scans
_exptl_crystal_colour yellow
_exptl_crystal_density_diffrn 1.415
_exptl_crystal_description needle
_exptl_crystal_F_000 2320
_exptl_crystal_size_max 0.50
_exptl_crystal_size_mid 0.30
_exptl_crystal_size_min 0.15
_refine_diff_density_max 0.692
_refine_diff_density_min -1.074
_refine_diff_density_rms 0.105
_refine_ls_extinction_method none
_refine_ls_goodness_of_fit_all 1.020
_refine_ls_goodness_of_fit_obs 1.066
_refine_ls_hydrogen_treatment riding
_refine_ls_matrix_type full
_refine_ls_number_parameters 259
_refine_ls_number_reflns 4457
_refine_ls_number_restraints 0
_refine_ls_restrained_S_all 1.021
_refine_ls_restrained_S_obs 1.066
_refine_ls_R_factor_all 0.0561
_refine_ls_R_factor_obs 0.0301
_refine_ls_shift/esd_max -0.003
_refine_ls_shift/esd_mean 0.000
_refine_ls_structure_factor_coef Fsqd
_refine_ls_weighting_details 'w=1/[\s^2^(Fo^2^)+(0.0415P)^2^+1.7960P] where P=(Fo^2^+2Fc^2^)/3'
_refine_ls_weighting_scheme calc
_refine_ls_wR_factor_all 0.0798
_refine_ls_wR_factor_obs 0.0700
_reflns_number_observed 3217
_reflns_number_total 4458
_reflns_observed_criterion >2sigma(I)
_cod_data_source_file om990019e.cif
_cod_data_source_block tbuwc2p
_cod_depositor_comments
;
The following automatic conversions were performed:

'_refine_ls_weighting_scheme' value 'calc
w=1/[\s^2^(Fo^2^)+(0.0415P)^2^+1.7960P] where P=(Fo^2^+2Fc^2^)/3' was
changed to 'calc'. New tag '_refine_ls_weighting_details' was
created. The value of the new tag was set to
'w=1/[\s^2^(Fo^2^)+(0.0415P)^2^+1.7960P] where P=(Fo^2^+2Fc^2^)/3'.

Automatic conversion script
Id: cif_fix_values 3143 2015-03-26 13:38:13Z robertas 
;
_cod_original_cell_volume 5374.3(8)
_cod_original_sg_symbol_H-M Pbca
_cod_database_code 4077756

loop_
_symmetry_equiv_pos_as_xyz
'x, y, z'
'x+1/2, -y+1/2, -z'
'-x, y+1/2, -z+1/2'
'-x+1/2, -y, z+1/2'
'-x, -y, -z'
'-x-1/2, y-1/2, z'
'x, -y-1/2, z-1/2'
'x-1/2, y, -z-1/2'

loop_
_atom_site_aniso_label
_atom_site_aniso_U_11
_atom_site_aniso_U_22
_atom_site_aniso_U_33
_atom_site_aniso_U_23
_atom_site_aniso_U_13
_atom_site_aniso_U_12
W 0.02834(15) 0.02873(12) 0.03027(13) -0.00155(9) -0.00183(9) -0.00101(9)
P1 0.0261(8) 0.0350(7) 0.0335(7) -0.0051(6) -0.0003(6) 0.0004(6)
O1 0.051(3) 0.049(2) 0.041(2) -0.003(2) 0.007(2) -0.024(2)
O2 0.043(2) 0.042(2) 0.036(2) -0.002(2) -0.004(2) -0.016(2)
O3 0.037(2) 0.044(2) 0.034(2) -0.005(2) 0.007(2) -0.007(2)
C1 0.033(3) 0.036(3) 0.032(3) -0.005(2) -0.001(2) 0.004(2)
C2 0.029(3) 0.035(3) 0.029(3) -0.001(2) 0.001(2) -0.002(2)
C3 0.045(4) 0.043(3) 0.055(4) -0.004(3) -0.004(3) 0.014(3)
C4 0.218(14) 0.133(9) 0.080(6) 0.052(6) 0.032(7) 0.131(9)
C5 0.084(6) 0.048(4) 0.125(7) -0.046(4) -0.021(5) 0.033(4)
C6 0.044(5) 0.086(6) 0.255(15) -0.053(8) 0.011(7) 0.018(5)
C7 0.039(4) 0.047(3) 0.042(3) 0.004(3) 0.002(3) 0.009(3)
C8 0.067(6) 0.103(6) 0.085(6) -0.022(5) -0.042(5) 0.032(5)
C9 0.082(6) 0.044(4) 0.114(7) 0.016(4) -0.001(5) 0.013(4)
C10 0.088(7) 0.133(8) 0.075(5) 0.053(5) 0.046(5) 0.070(6)
C11 0.048(4) 0.063(4) 0.040(3) -0.004(3) 0.013(3) -0.014(3)
C12 0.096(6) 0.139(8) 0.032(4) 0.012(4) -0.002(4) -0.039(6)
C13 0.096(6) 0.081(5) 0.076(5) 0.006(4) 0.002(5) -0.042(5)
C14 0.079(6) 0.114(7) 0.117(8) -0.019(6) 0.050(6) 0.006(6)
C15 0.045(4) 0.039(3) 0.051(4) 0.003(3) 0.004(3) -0.012(3)
C16 0.073(6) 0.091(6) 0.111(7) -0.016(5) 0.042(6) -0.022(5)
C17 0.069(5) 0.072(5) 0.072(5) -0.015(4) -0.004(4) -0.034(4)
C18 0.096(7) 0.062(5) 0.130(8) 0.043(5) -0.036(6) -0.022(5)
C19 0.040(4) 0.041(3) 0.047(3) -0.009(3) 0.002(3) -0.009(3)
C20 0.097(7) 0.085(5) 0.059(4) -0.023(4) -0.006(4) -0.047(5)
C21 0.039(5) 0.138(8) 0.132(8) -0.055(7) -0.002(5) -0.007(5)
C22 0.099(7) 0.052(4) 0.084(6) 0.008(4) -0.011(5) -0.023(4)

loop_
_atom_site_label
_atom_site_type_symbol
_atom_site_fract_x
_atom_site_fract_y
_atom_site_fract_z
_atom_site_U_iso_or_equiv
_atom_site_thermal_displace_type
_atom_site_occupancy
_atom_site_calc_flag
_atom_site_refinement_flags
W W 0.09393(2) 0.720996(10) 0.344244(6) 0.02911(9) Uani 1 d .
P1 P 0.0362(2) 0.71126(7) 0.42434(4) 0.0315(3) Uani 1 d .
O1 O 0.2221(4) 0.7742(2) 0.31179(12) 0.0468(10) Uani 1 d .
O2 O -0.0105(4) 0.6636(2) 0.30511(11) 0.0403(9) Uani 1 d .
O3 O -0.0893(4) 0.6504(2) 0.42925(12) 0.0385(9) Uani 1 d .
C1 C -0.0154(6) 0.7763(3) 0.3826(2) 0.0337(12) Uani 1 d .
C2 C 0.1686(5) 0.6681(3) 0.3905(2) 0.0311(11) Uani 1 d .
C3 C -0.1047(6) 0.8445(3) 0.3890(2) 0.0474(15) Uani 1 d .
C4 C -0.0892(12) 0.8910(6) 0.3488(3) 0.144(6) Uani 1 d .
H4A H -0.1287(97) 0.9395(19) 0.3543(12) 0.215 Uiso 1 calc R
H4B H -0.1383(87) 0.8679(29) 0.3243(9) 0.215 Uiso 1 calc R
H4C H 0.0096(13) 0.8958(46) 0.3415(19) 0.215 Uiso 1 calc R
C5 C -0.0524(9) 0.8881(4) 0.4277(3) 0.086(3) Uani 1 d .
H5A H -0.0685(56) 0.8604(15) 0.4546(3) 0.129 Uiso 1 calc R
H5B H -0.1021(45) 0.9349(15) 0.4292(12) 0.129 Uiso 1 calc R
H5C H 0.0473(16) 0.8974(28) 0.4242(10) 0.129 Uiso 1 calc R
C6 C -0.2551(8) 0.8250(5) 0.3962(4) 0.128(5) Uani 1 d .
H6A H -0.3098(16) 0.8699(5) 0.3996(27) 0.192 Uiso 1 calc R
H6B H -0.2635(13) 0.7951(37) 0.4227(15) 0.192 Uiso 1 calc R
H6C H -0.2897(24) 0.7973(38) 0.3710(12) 0.192 Uiso 1 calc R
C7 C 0.2751(6) 0.6129(3) 0.4061(2) 0.0427(14) Uani 1 d .
C8 C 0.3433(8) 0.6388(5) 0.4484(3) 0.085(3) Uani 1 d .
H8A H 0.4112(44) 0.6022(15) 0.4582(10) 0.128 Uiso 1 calc R
H8B H 0.2721(12) 0.6451(30) 0.4710(6) 0.128 Uiso 1 calc R
H8C H 0.3905(50) 0.6855(16) 0.4433(5) 0.128 Uiso 1 calc R
C9 C 0.2087(8) 0.5384(3) 0.4148(3) 0.080(2) Uani 1 d .
H9A H 0.2791(16) 0.5048(9) 0.4263(17) 0.120 Uiso 1 calc R
H9B H 0.1709(51) 0.5188(14) 0.3874(4) 0.120 Uiso 1 calc R
H9C H 0.1337(39) 0.5439(6) 0.4362(14) 0.120 Uiso 1 calc R
C10 C 0.3842(8) 0.6034(5) 0.3715(3) 0.099(3) Uani 1 d .
H10A H 0.4506(42) 0.5658(28) 0.3807(11) 0.148 Uiso 1 calc R
H10B H 0.4332(47) 0.6498(12) 0.3671(16) 0.148 Uiso 1 calc R
H10C H 0.3401(12) 0.5884(35) 0.3440(7) 0.148 Uiso 1 calc R
C11 C -0.1528(7) 0.6296(3) 0.4706(2) 0.050(2) Uani 1 d .
C12 C -0.0484(9) 0.6248(5) 0.5071(2) 0.089(3) Uani 1 d .
H12A H -0.0926(19) 0.6037(30) 0.5331(6) 0.133 Uiso 1 calc R
H12B H -0.0136(46) 0.6739(6) 0.5140(13) 0.133 Uiso 1 calc R
H12C H 0.0293(31) 0.5936(26) 0.4980(8) 0.133 Uiso 1 calc R
C13 C -0.2174(9) 0.5559(4) 0.4612(3) 0.084(3) Uani 1 d .
H13A H -0.2671(52) 0.5386(15) 0.4872(7) 0.126 Uiso 1 calc R
H13B H -0.1443(11) 0.5209(9) 0.4535(19) 0.126 Uiso 1 calc R
H13C H -0.2827(46) 0.5605(8) 0.4367(13) 0.126 Uiso 1 calc R
C14 C -0.2667(9) 0.6842(5) 0.4813(3) 0.104(3) Uani 1 d .
H14A H -0.2252(11) 0.7321(11) 0.4873(23) 0.155 Uiso 1 calc R
H14B H -0.3182(47) 0.6675(20) 0.5071(14) 0.155 Uiso 1 calc R
H14C H -0.3303(42) 0.6882(29) 0.4563(9) 0.155 Uiso 1 calc R
C15 C 0.3296(6) 0.8276(3) 0.3089(2) 0.0450(15) Uani 1 d .
C16 C 0.4548(9) 0.7918(4) 0.2884(3) 0.091(3) Uani 1 d .
H16A H 0.5315(22) 0.8271(11) 0.2870(18) 0.137 Uiso 1 calc R
H16B H 0.4314(21) 0.7756(29) 0.2587(8) 0.137 Uiso 1 calc R
H16C H 0.4830(39) 0.7496(21) 0.3060(11) 0.137 Uiso 1 calc R
C17 C 0.3632(8) 0.8534(4) 0.3540(2) 0.071(2) Uani 1 d .
H17A H 0.4404(37) 0.8883(22) 0.3528(3) 0.107 Uiso 1 calc R
H17B H 0.3897(52) 0.8115(6) 0.3722(5) 0.107 Uiso 1 calc R
H17C H 0.2815(19) 0.8774(25) 0.3667(7) 0.107 Uiso 1 calc R
C18 C 0.2759(9) 0.8900(4) 0.2810(3) 0.096(3) Uani 1 d .
H18A H 0.3507(21) 0.9255(18) 0.2761(18) 0.145 Uiso 1 calc R
H18B H 0.1985(45) 0.9142(22) 0.2961(10) 0.145 Uiso 1 calc R
H18C H 0.2436(62) 0.8708(6) 0.2529(9) 0.145 Uiso 1 calc R
C19 C -0.1182(6) 0.6115(3) 0.3003(2) 0.0425(14) Uani 1 d .
C20 C -0.1284(8) 0.5930(4) 0.2527(2) 0.080(3) Uani 1 d .
H20A H -0.2032(37) 0.5574(23) 0.2482(3) 0.120 Uiso 1 calc R
H20B H -0.0402(20) 0.5721(26) 0.2427(5) 0.120 Uiso 1 calc R
H20C H -0.1484(54) 0.6376(7) 0.2359(3) 0.120 Uiso 1 calc R
C21 C -0.2513(8) 0.6449(5) 0.3166(3) 0.103(3) Uani 1 d .
H21A H -0.3257(18) 0.6083(12) 0.3156(21) 0.154 Uiso 1 calc R
H21B H -0.2763(37) 0.6867(23) 0.2981(14) 0.154 Uiso 1 calc R
H21C H -0.2387(23) 0.6617(34) 0.3469(8) 0.154 Uiso 1 calc R
C22 C -0.0800(8) 0.5444(4) 0.3267(3) 0.079(2) Uani 1 d .
H22A H -0.1546(27) 0.5080(13) 0.3244(15) 0.118 Uiso 1 calc R
H22B H -0.0671(54) 0.5581(7) 0.3574(4) 0.118 Uiso 1 calc R
H22C H 0.0065(31) 0.5234(17) 0.3153(11) 0.118 Uiso 1 calc R

loop_
_atom_type_symbol
_atom_type_description
_atom_type_scat_dispersion_real
_atom_type_scat_dispersion_imag
_atom_type_scat_source
C C 0.0033 0.0016 'International Tables Vol C Tables 4.2.6.8 and 6.1.1.4'
H H 0.0000 0.0000 'International Tables Vol C Tables 4.2.6.8 and 6.1.1.4'
O O 0.0106 0.0060 'International Tables Vol C Tables 4.2.6.8 and 6.1.1.4'
P P 0.1023 0.0942 'International Tables Vol C Tables 4.2.6.8 and 6.1.1.4'
W W -0.8490 6.8722 'International Tables Vol C Tables 4.2.6.8 and 6.1.1.4'

loop_
_geom_angle_atom_site_label_1
_geom_angle_atom_site_label_2
_geom_angle_atom_site_label_3
_geom_angle
C2 W O1 115.0(2)
C2 W C1 91.3(2)
O1 W C1 115.1(2)
C2 W O2 113.6(2)
O1 W O2 107.9(2)
C1 W O2 113.5(2)
C2 W P1 46.3(2)
O1 W P1 134.68(12)
C1 W P1 46.0(2)
O2 W P1 117.45(12)
O3 P1 C1 107.8(2)
O3 P1 C2 105.8(2)
C1 P1 C2 94.3(2)
O3 P1 W 107.34(14)
C1 P1 W 47.9(2)
C2 P1 W 47.4(2)
C15 O1 W 150.8(4)
C19 O2 W 146.3(3)
C11 O3 P1 124.3(3)
C3 C1 P1 126.8(4)
C3 C1 W 146.9(4)
P1 C1 W 86.1(2)
C7 C2 P1 125.6(4)
C7 C2 W 148.1(4)
P1 C2 W 86.3(2)
C4 C3 C6 110.5(8)
C4 C3 C5 108.0(7)
C6 C3 C5 109.3(7)
C4 C3 C1 107.5(5)
C6 C3 C1 111.4(5)
C5 C3 C1 110.1(5)
C10 C7 C2 109.1(5)
C10 C7 C8 109.4(6)
C2 C7 C8 110.6(5)
C10 C7 C9 108.2(6)
C2 C7 C9 111.4(5)
C8 C7 C9 108.0(6)
O3 C11 C12 112.2(5)
O3 C11 C13 103.9(5)
C12 C11 C13 111.4(6)
O3 C11 C14 108.6(6)
C12 C11 C14 111.2(6)
C13 C11 C14 109.3(6)
O1 C15 C17 108.5(5)
O1 C15 C16 108.0(5)
C17 C15 C16 110.5(6)
O1 C15 C18 107.5(5)
C17 C15 C18 110.9(6)
C16 C15 C18 111.4(6)
O2 C19 C20 107.4(5)
O2 C19 C21 108.4(5)
C20 C19 C21 111.0(6)
O2 C19 C22 108.2(5)
C20 C19 C22 110.6(6)
C21 C19 C22 111.1(7)

loop_
_geom_bond_atom_site_label_1
_geom_bond_atom_site_label_2
_geom_bond_distance
W C2 1.857(5)
W O1 1.858(4)
W C1 1.871(5)
W O2 1.881(4)
W P1 2.517(2)
P1 O3 1.648(4)
P1 C1 1.814(5)
P1 C2 1.822(5)
O1 C15 1.425(6)
O2 C19 1.416(6)
O3 C11 1.454(7)
C1 C3 1.526(7)
C2 C7 1.515(7)
C3 C4 1.499(10)
C3 C6 1.507(10)
C3 C5 1.512(9)
C7 C10 1.502(8)
C7 C8 1.526(9)
C7 C9 1.526(8)
C11 C12 1.504(10)
C11 C13 1.511(9)
C11 C14 1.517(10)
C15 C17 1.492(9)
C15 C16 1.509(10)
C15 C18 1.515(9)
C19 C20 1.498(9)
C19 C21 1.505(9)
C19 C22 1.513(9)
